data_4034395
loop_
_publ_author_name
'Osaka, Kazuyuki'
'Usami, Ayuka'
'Iwasaki, Tomoya'
'Yamawaki, Mugen'
'Morita, Toshio'
'Yoshimi, Yasuharu'

_publ_section_title
;
 Sequential Intermolecular Radical Addition and Reductive Radical
 Cyclization of Tyrosine and Phenylalanine Derivatives with Alkenes via
 Photoinduced Decarboxylation: Access to Ring-Constrained \g-Amino Acids.
;
_journal_issue 15
_journal_name_full 'The Journal of organic chemistry'
_journal_page_first 9480
_journal_page_last 9488
_journal_paper_doi 10.1021/acs.joc.9b00970
_journal_volume 84
_journal_year 2019
_chemical_formula_moiety 'C21 H32 N2 O6'
_chemical_formula_sum 'C21 H32 N2 O6'
_chemical_formula_weight 408.49
_space_group_IT_number 14
_space_group_name_Hall '-P 2ybc'
_space_group_name_H-M_alt 'P 1 21/c 1'
_symmetry_cell_setting monoclinic
_symmetry_Int_Tables_number 14
_symmetry_space_group_name_Hall '-P 2ybc'
_symmetry_space_group_name_H-M 'P 1 21/c 1'
_atom_sites_solution_hydrogens geom
_atom_sites_solution_primary direct
_atom_sites_solution_secondary difmap
_cell_angle_alpha 90.0000
_cell_angle_beta 99.3292(14)
_cell_angle_gamma 90.0000
_cell_formula_units_Z 4
_cell_length_a 12.8137(7)
_cell_length_b 16.6915(10)
_cell_length_c 10.8066(7)
_cell_measurement_reflns_used 9974
_cell_measurement_temperature 296
_cell_measurement_theta_max 27.44
_cell_measurement_theta_min 3.10
_cell_volume 2280.7(2)
_computing_cell_refinement 'RAPID AUTO'
_computing_data_collection 'RAPID AUTO (Rigaku, ????)'
_computing_data_reduction 'RAPID AUTO'
_computing_molecular_graphics 'CrystalStructure 4.0'
_computing_publication_material 'CrystalStructure 4.0 (Rigaku, 2010)'
_computing_structure_refinement 'CRYSTALS (Carruthers, et al., 1999)'
_computing_structure_solution 'SIR92 (Altomare, et al., 1994)'
_diffrn_ambient_temperature 296
_diffrn_detector_area_resol_mean 10.000
_diffrn_measured_fraction_theta_full 0.995
_diffrn_measured_fraction_theta_max 0.995
_diffrn_measurement_device_type 'Rigaku R-AXIS RAPID'
_diffrn_measurement_method \w
_diffrn_radiation_type 'Mo K\a'
_diffrn_radiation_wavelength 0.71075
_diffrn_reflns_av_R_equivalents 0.0724
_diffrn_reflns_limit_h_max 16
_diffrn_reflns_limit_h_min -16
_diffrn_reflns_limit_k_max 21
_diffrn_reflns_limit_k_min -21
_diffrn_reflns_limit_l_max 13
_diffrn_reflns_limit_l_min -11
_diffrn_reflns_number 21915
_diffrn_reflns_theta_full 27.46
_diffrn_reflns_theta_max 27.46
_diffrn_standards_number 0
_exptl_absorpt_coefficient_mu 0.087
_exptl_absorpt_correction_T_max 0.993
_exptl_absorpt_correction_T_min 0.272
_exptl_absorpt_correction_type multi-scan
_exptl_absorpt_process_details 'ABSCOR (Rigaku, 1995)'
_exptl_crystal_colour colorless
_exptl_crystal_density_diffrn 1.190
_exptl_crystal_density_method 'not measured'
_exptl_crystal_description platelet
_exptl_crystal_F_000 880.00
_exptl_crystal_size_max 0.450
_exptl_crystal_size_mid 0.430
_exptl_crystal_size_min 0.080
_refine_diff_density_max 0.705
_refine_diff_density_min -0.505
_refine_ls_extinction_method none
_refine_ls_goodness_of_fit_ref 0.752
_refine_ls_hydrogen_treatment mixed
_refine_ls_number_parameters 296
_refine_ls_number_reflns 5186
_refine_ls_R_factor_gt 0.1038
_refine_ls_shift/su_max 0.000
_refine_ls_structure_factor_coef Fsqd
_refine_ls_weighting_details 'w = 1/[0.0400Fo^2^ + 1.0000\s(Fo^2^)]/(4Fo^2^)'
_refine_ls_weighting_scheme calc
_refine_ls_wR_factor_ref 0.4488
_reflns_number_gt 2279
_reflns_number_total 5186
_reflns_threshold_expression F^2^>2.0\s(F^2^)
_cod_data_source_file jo9b00970_si_002.cif
_cod_data_source_block oosaka_08
_cod_original_cell_volume 2280.7(3)
_cod_database_code 4034395

loop_
_symmetry_equiv_pos_site_id
_symmetry_equiv_pos_as_xyz
1 +X,+Y,+Z
2 -X,1/2+Y,1/2-Z
3 -X,-Y,-Z
4 +X,1/2-Y,1/2+Z

loop_
_atom_site_label
_atom_site_type_symbol
_atom_site_fract_x
_atom_site_fract_y
_atom_site_fract_z
_atom_site_U_iso_or_equiv
_atom_site_adp_type
_atom_site_occupancy
_atom_site_symmetry_multiplicity
_atom_site_calc_flag
_atom_site_refinement_flags
O1 O 0.9885(3) 0.10321(18) 0.4218(4) 0.0686(10) Uani 1.0 4 d .
O3 O 0.4291(3) 0.0350(3) 0.3280(4) 0.0813(13) Uani 1.0 4 d .
O4 O 1.1753(3) 0.2286(2) -0.1402(4) 0.0743(11) Uani 1.0 4 d .
O5 O 0.5657(3) 0.1019(3) 0.2997(4) 0.0784(12) Uani 1.0 4 d .
O6 O 1.1114(3) 0.10555(19) -0.1039(4) 0.0728(12) Uani 1.0 4 d .
O7 O 0.5151(4) -0.0018(3) 0.1738(6) 0.1122(19) Uani 1.0 4 d .
N1 N 0.9738(4) -0.0181(3) 0.3293(5) 0.0743(14) Uani 1.0 4 d .
N7 N 1.0385(3) 0.2183(3) -0.0378(4) 0.0611(11) Uani 1.0 4 d .
C1 C 0.8292(4) 0.1582(3) 0.2162(5) 0.0614(13) Uani 1.0 4 d .
C9 C 1.0030(4) 0.1384(3) 0.1415(5) 0.0580(13) Uani 1.0 4 d .
C10 C 1.1094(4) 0.1783(3) -0.0954(5) 0.0577(13) Uani 1.0 4 d .
C11 C 0.9628(4) 0.0612(3) 0.3265(5) 0.0566(12) Uani 1.0 4 d .
C13 C 0.9586(4) 0.1777(3) 0.0163(5) 0.0573(12) Uani 1.0 4 d .
C14 C 0.7873(4) 0.1975(3) 0.0975(5) 0.0654(14) Uani 1.0 4 d .
C15 C 1.2704(4) 0.1999(4) -0.1820(6) 0.0767(17) Uani 1.0 4 d .
C16 C 0.9163(3) 0.0974(3) 0.2009(4) 0.0550(12) Uani 1.0 4 d .
C17 C 0.8711(5) 0.2362(4) 0.0323(6) 0.0766(17) Uani 1.0 4 d .
C18 C 0.6857(4) 0.1994(4) 0.0489(6) 0.0785(17) Uani 1.0 4 d .
C19 C 0.5018(5) 0.0394(4) 0.2569(6) 0.0752(17) Uani 1.0 4 d .
C20 C 0.7426(4) 0.1232(4) 0.2810(6) 0.0709(15) Uani 1.0 4 d .
C21 C 0.6422(4) 0.1266(4) 0.2300(6) 0.0741(16) Uani 1.0 4 d .
C22 C 0.6014(5) 0.1614(5) 0.1009(6) 0.089(2) Uani 1.0 4 d .
C23 C 0.3471(5) -0.0281(5) 0.3087(8) 0.099(3) Uani 1.0 4 d .
C24 C 1.2475(6) 0.1524(6) -0.3056(7) 0.106(3) Uani 1.0 4 d .
C25 C 0.2836(7) -0.0183(6) 0.1748(8) 0.124(3) Uani 1.0 4 d .
C26 C 1.3385(6) 0.1538(7) -0.0798(7) 0.130(3) Uani 1.0 4 d .
C27 C 0.2822(6) -0.0085(7) 0.4061(9) 0.133(4) Uani 1.0 4 d .
C28 C 1.3240(8) 0.2793(6) -0.2079(14) 0.185(5) Uani 1.0 4 d .
C29 C 0.3994(10) -0.1076(6) 0.3353(14) 0.189(5) Uani 1.0 4 d .
H1 H 1.3110 0.1408 -0.3388 0.1278 Uiso 1.0 4 calc R
H2 H 1.2142 0.1031 -0.2880 0.1280 Uiso 1.0 4 calc R
H3 H 1.2002 0.1827 -0.3659 0.1278 Uiso 1.0 4 calc R
H4 H 0.3265 -0.0329 0.1134 0.1463 Uiso 1.0 4 calc R
H5 H 0.2218 -0.0518 0.1652 0.1464 Uiso 1.0 4 calc R
H6 H 0.2625 0.0367 0.1633 0.1463 Uiso 1.0 4 calc R
H7 H 1.2981 0.1088 -0.0588 0.1552 Uiso 1.0 4 calc R
H8 H 1.4016 0.1351 -0.1078 0.1552 Uiso 1.0 4 calc R
H9 H 1.3573 0.1871 -0.0072 0.1553 Uiso 1.0 4 calc R
H10 H 0.3285 -0.0037 0.4850 0.1632 Uiso 1.0 4 calc R
H11 H 0.2462 0.0415 0.3861 0.1632 Uiso 1.0 4 calc R
H12 H 0.2312 -0.0499 0.4117 0.1633 Uiso 1.0 4 calc R
H13 H 1.3122 0.3182 -0.1461 0.2373 Uiso 1.0 4 calc R
H14 H 1.3986 0.2719 -0.2051 0.2374 Uiso 1.0 4 calc R
H15 H 1.2929 0.2980 -0.2897 0.2374 Uiso 1.0 4 calc R
H16 H 0.4623 -0.1007 0.3960 0.2194 Uiso 1.0 4 calc R
H17 H 0.3533 -0.1450 0.3668 0.2194 Uiso 1.0 4 calc R
H18 H 0.4181 -0.1277 0.2586 0.2194 Uiso 1.0 4 calc R
H19 H 1.0562 0.0995 0.1280 0.0698 Uiso 1.0 4 calc R
H20 H 1.0355 0.1800 0.1977 0.0697 Uiso 1.0 4 calc R
H21 H 0.9037 0.2798 0.0838 0.0938 Uiso 1.0 4 calc R
H22 H 0.8398 0.2566 -0.0494 0.0936 Uiso 1.0 4 calc R
H23 H 0.6672 0.2269 -0.0263 0.0944 Uiso 1.0 4 calc R
H24 H 0.7601 0.0971 0.3576 0.0855 Uiso 1.0 4 calc R
H25 H 0.5480 0.2013 0.1095 0.1065 Uiso 1.0 4 calc R
H26 H 0.5704 0.1192 0.0450 0.1064 Uiso 1.0 4 calc R
H27 H 0.8635 0.2001 0.2720 0.0740 Uiso 1.0 4 calc R
H28 H 0.9276 0.1357 -0.0418 0.0686 Uiso 1.0 4 calc R
H29 H 0.8845 0.0548 0.1447 0.0652 Uiso 1.0 4 calc R
H30 H 1.0015 -0.0435 0.4040 0.0870 Uiso 1.0 4 calc R
H31 H 0.9539 -0.0481 0.2568 0.0869 Uiso 1.0 4 calc R
H32 H 1.038(4) 0.265(3) -0.032(5) 0.0522 Uiso 1.0 4 d .

loop_
_atom_site_aniso_label
_atom_site_aniso_U_11
_atom_site_aniso_U_22
_atom_site_aniso_U_33
_atom_site_aniso_U_12
_atom_site_aniso_U_13
_atom_site_aniso_U_23
O1 0.092(3) 0.0503(18) 0.058(2) -0.0023(16) -0.0018(16) 0.0010(15)
O3 0.0611(19) 0.085(3) 0.101(3) -0.0137(17) 0.0210(19) 0.007(2)
O4 0.0684(19) 0.060(2) 0.102(3) 0.0014(15) 0.0362(18) 0.0121(18)
O5 0.067(2) 0.092(3) 0.078(3) -0.0103(18) 0.0204(17) -0.005(2)
O6 0.088(3) 0.0510(19) 0.082(3) 0.0019(15) 0.0231(19) -0.0039(16)
O7 0.119(4) 0.085(3) 0.142(5) -0.011(3) 0.050(4) -0.023(3)
N1 0.097(3) 0.050(3) 0.070(3) 0.0024(19) -0.003(3) 0.0044(19)
N7 0.070(3) 0.0444(19) 0.073(3) 0.0014(17) 0.0226(18) 0.0075(19)
C1 0.060(3) 0.062(3) 0.063(3) -0.001(2) 0.012(2) 0.004(2)
C9 0.058(3) 0.051(3) 0.065(3) 0.0038(19) 0.0099(19) 0.003(2)
C10 0.063(3) 0.054(3) 0.054(3) -0.0010(19) 0.0005(19) 0.004(2)
C11 0.059(3) 0.048(3) 0.062(3) -0.0027(18) 0.0053(19) 0.006(2)
C13 0.058(3) 0.056(3) 0.059(3) 0.0000(19) 0.0098(19) 0.006(2)
C14 0.066(3) 0.062(3) 0.069(3) 0.013(3) 0.017(3) 0.012(3)
C15 0.064(3) 0.081(4) 0.089(4) 0.004(3) 0.024(3) -0.003(3)
C16 0.056(3) 0.058(3) 0.049(3) -0.0008(18) 0.0024(18) 0.0082(19)
C17 0.077(3) 0.072(4) 0.086(4) 0.019(3) 0.026(3) 0.028(3)
C18 0.064(3) 0.095(4) 0.077(4) 0.013(3) 0.011(3) 0.027(3)
C19 0.067(3) 0.068(4) 0.091(4) -0.001(3) 0.016(3) 0.002(3)
C20 0.057(3) 0.085(4) 0.072(4) 0.002(3) 0.014(2) 0.019(3)
C21 0.065(3) 0.077(4) 0.082(4) -0.004(3) 0.016(3) -0.000(3)
C22 0.064(3) 0.113(5) 0.089(4) 0.004(3) 0.008(3) 0.023(4)
C23 0.083(4) 0.097(5) 0.115(6) -0.030(4) 0.004(4) 0.029(4)
C24 0.094(5) 0.143(7) 0.083(5) 0.001(4) 0.020(4) -0.012(5)
C25 0.108(5) 0.135(7) 0.123(7) -0.030(5) 0.005(5) 0.003(5)
C26 0.077(4) 0.224(11) 0.087(5) 0.047(5) 0.010(4) -0.015(6)
C27 0.096(5) 0.187(9) 0.126(7) -0.049(6) 0.045(5) 0.017(6)
C28 0.133(7) 0.108(6) 0.353(17) -0.050(6) 0.151(10) -0.054(9)
C29 0.165(9) 0.087(6) 0.297(17) -0.024(6) -0.020(10) 0.061(8)

loop_
_atom_type_symbol
_atom_type_description
_atom_type_scat_dispersion_real
_atom_type_scat_dispersion_imag
_atom_type_scat_source
H H 0.0000 0.0000
;
International Tables for Crystallography
(1992, Vol. C, Table 6.1.1.4)
;
O O 0.0106 0.0060
;
International Tables for Crystallography
(1992, Vol. C, Tables 4.2.6.8 and 6.1.1.4)
;
N N 0.0061 0.0033
;
International Tables for Crystallography
(1992, Vol. C, Tables 4.2.6.8 and 6.1.1.4)
;
C C 0.0033 0.0016
;
International Tables for Crystallography
(1992, Vol. C, Tables 4.2.6.8 and 6.1.1.4)
;

loop_
_geom_angle_atom_site_label_1
_geom_angle_atom_site_label_2
_geom_angle_atom_site_label_3
_geom_angle
_geom_angle_publ_flag
C19 O3 C23 121.1(5) yes
C10 O4 C15 121.2(4) yes
C19 O5 C21 118.8(5) yes
C10 N7 C13 122.0(4) yes
C14 C1 C16 111.8(5) yes
C14 C1 C20 112.6(4) yes
C16 C1 C20 113.1(4) yes
C13 C9 C16 111.8(4) yes
O4 C10 O6 125.2(5) yes
O4 C10 N7 111.4(4) yes
O6 C10 N7 123.4(5) yes
O1 C11 N1 121.9(5) yes
O1 C11 C16 121.9(4) yes
N1 C11 C16 116.2(4) yes
N7 C13 C9 112.1(4) yes
N7 C13 C17 109.4(4) yes
C9 C13 C17 110.6(5) yes
C1 C14 C17 114.2(4) yes
C1 C14 C18 123.8(5) yes
C17 C14 C18 121.9(5) yes
O4 C15 C24 112.9(5) yes
O4 C15 C26 111.0(6) yes
O4 C15 C28 101.2(6) yes
C24 C15 C26 112.3(6) yes
C24 C15 C28 108.3(8) yes
C26 C15 C28 110.6(7) yes
C1 C16 C9 109.8(4) yes
C1 C16 C11 110.7(4) yes
C9 C16 C11 110.3(4) yes
C13 C17 C14 111.7(5) yes
C14 C18 C22 125.8(6) yes
O3 C19 O5 107.0(5) yes
O3 C19 O7 129.0(6) yes
O5 C19 O7 124.0(6) yes
C1 C20 C21 121.8(5) yes
O5 C21 C20 119.1(5) yes
O5 C21 C22 116.2(5) yes
C20 C21 C22 124.5(6) yes
C18 C22 C21 110.9(5) yes
O3 C23 C25 108.1(6) yes
O3 C23 C27 102.1(6) yes
O3 C23 C29 108.6(7) yes
C25 C23 C27 111.7(6) yes
C25 C23 C29 115.2(8) yes
C27 C23 C29 110.3(9) yes

loop_
_geom_bond_atom_site_label_1
_geom_bond_atom_site_label_2
_geom_bond_distance
_geom_bond_publ_flag
O1 C11 1.245(6) yes
O3 C19 1.302(8) yes
O3 C23 1.479(8) yes
O4 C10 1.337(6) yes
O4 C15 1.449(7) yes
O5 C19 1.359(7) yes
O5 C21 1.392(7) yes
O6 C10 1.218(6) yes
O7 C19 1.166(9) yes
N1 C11 1.330(6) yes
N7 C10 1.357(7) yes
N7 C13 1.431(7) yes
C1 C14 1.463(7) yes
C1 C16 1.537(7) yes
C1 C20 1.521(8) yes
C9 C13 1.528(7) yes
C9 C16 1.533(7) yes
C11 C16 1.516(6) yes
C13 C17 1.517(8) yes
C14 C17 1.521(8) yes
C14 C18 1.323(7) yes
C15 C24 1.540(10) yes
C15 C26 1.503(10) yes
C15 C28 1.539(12) yes
C18 C22 1.443(9) yes
C20 C21 1.317(7) yes
C21 C22 1.523(9) yes
C23 C25 1.549(11) yes
C23 C27 1.481(12) yes
C23 C29 1.492(13) yes
